data_4132192
loop_
_publ_author_name
'Chu, Crystal K.'
'Lin, Tzu-Pin'
'Shao, Huiling'
'Liberman-Martin, Allegra L'
'Liu, Peng'
'Grubbs, Robert H.'

_publ_section_title
;
 Disentangling Ligand Effects on Metathesis Catalyst Activity:
 Experimental and Computational Studies of Ruthenium-Aminophosphine
 Complexes.
;
_journal_issue 16
_journal_name_full 'Journal of the American Chemical Society'
_journal_page_first 5634
_journal_page_last 5643
_journal_paper_doi 10.1021/jacs.8b02324
_journal_volume 140
_journal_year 2018
_chemical_formula_sum 'C50 H72 Cl2 N3 O0.5 P Ru'
_chemical_formula_weight 926.04
_chemical_name_common Cy2Ppip
_space_group_crystal_system monoclinic
_space_group_IT_number 14
_space_group_name_Hall '-P 2ybc'
_space_group_name_H-M_alt 'P 1 21/c 1'
_atom_sites_solution_hydrogens geom
_audit_creation_method SHELXL-97
_cell_angle_alpha 90
_cell_angle_beta 92.828(2)
_cell_angle_gamma 90
_cell_formula_units_Z 4
_cell_length_a 12.5478(5)
_cell_length_b 14.1495(6)
_cell_length_c 26.7547(11)
_cell_measurement_reflns_used 9838
_cell_measurement_temperature 100(2)
_cell_measurement_theta_max 65.411
_cell_measurement_theta_min 4.655
_cell_volume 4744.4(3)
_computing_structure_refinement 'SHELXL-2013 (Sheldrick, 2013)'
_diffrn_ambient_temperature 100(2)
_diffrn_measured_fraction_theta_full 1.000
_diffrn_measured_fraction_theta_max 0.976
_diffrn_measurement_device_type 'CCD area detector'
_diffrn_radiation_type MoK\a
_diffrn_radiation_wavelength 0.71073
_diffrn_reflns_av_R_equivalents 0.0782
_diffrn_reflns_av_unetI/netI 0.0619
_diffrn_reflns_Laue_measured_fraction_full 1.000
_diffrn_reflns_Laue_measured_fraction_max 0.976
_diffrn_reflns_limit_h_max 21
_diffrn_reflns_limit_h_min -21
_diffrn_reflns_limit_k_max 23
_diffrn_reflns_limit_k_min -24
_diffrn_reflns_limit_l_max 45
_diffrn_reflns_limit_l_min -45
_diffrn_reflns_number 180275
_diffrn_reflns_point_group_measured_fraction_full 1.000
_diffrn_reflns_point_group_measured_fraction_max 0.976
_diffrn_reflns_theta_full 25.242
_diffrn_reflns_theta_max 37.668
_diffrn_reflns_theta_min 1.625
_exptl_absorpt_coefficient_mu 0.514
_exptl_absorpt_correction_T_max 0.6876
_exptl_absorpt_correction_T_min 0.6876
_exptl_absorpt_correction_type multi-scan
_exptl_absorpt_process_details sadabs
_exptl_crystal_colour brown
_exptl_crystal_density_diffrn 1.296
_exptl_crystal_description block
_exptl_crystal_F_000 1960
_exptl_crystal_size_max 0.100
_exptl_crystal_size_mid 0.080
_exptl_crystal_size_min 0.050
_refine_diff_density_max 2.493
_refine_diff_density_min -1.628
_refine_diff_density_rms 0.132
_refine_ls_extinction_method none
_refine_ls_goodness_of_fit_ref 1.072
_refine_ls_hydrogen_treatment constr
_refine_ls_matrix_type full
_refine_ls_number_parameters 520
_refine_ls_number_reflns 24676
_refine_ls_number_restraints 17
_refine_ls_restrained_S_all 1.072
_refine_ls_R_factor_all 0.0959
_refine_ls_R_factor_gt 0.0561
_refine_ls_shift/su_max 0.001
_refine_ls_shift/su_mean 0.000
_refine_ls_structure_factor_coef Fsqd
_refine_ls_weighting_details
;
 w=1/[\s^2^(Fo^2^)+(0.0483P)^2^+7.9081P]
 where P=(Fo^2^+2Fc^2^)/3
;
_refine_ls_weighting_scheme calc
_refine_ls_wR_factor_gt 0.1214
_refine_ls_wR_factor_ref 0.1363
_reflns_Friedel_coverage 0.000
_reflns_number_gt 17555
_reflns_number_total 24676
_reflns_threshold_expression 'I > 2\s(I)'
_cod_data_source_file ja8b02324_si_002.cif
_cod_data_source_block mm
_cod_depositor_comments
;

2021-04-11
Z value and formula fixed to values more according to usual
chemical conventions.                 miguel
;
_cod_original_formula_sum 'C100 H144 Cl4 N6 O P2 Ru2'
_cod_original_formula_weight 1852.08
_cod_original_formula_units_Z 2
_cod_original_sg_symbol_H-M 'P 21/c'
_cod_database_code 4132192
_shelx_space_group_comment
;
The symmetry employed for this shelxl refinement is uniquely defined
by the following loop, which should always be used as a source of
symmetry information in preference to the above space-group names.
They are only intended as comments.
;
_shelx_estimated_absorpt_t_min 0.950
_shelx_estimated_absorpt_t_max 0.975
_shelxl_version_number 2013-2

loop_
_space_group_symop_operation_xyz
'x, y, z'
'-x, y+1/2, -z+1/2'
'-x, -y, -z'
'x, -y-1/2, z-1/2'

loop_
_atom_site_label
_atom_site_type_symbol
_atom_site_fract_x
_atom_site_fract_y
_atom_site_fract_z
_atom_site_U_iso_or_equiv
_atom_site_adp_type
_atom_site_occupancy
_atom_site_site_symmetry_order
_atom_site_calc_flag
_atom_site_refinement_flags_posn
_atom_site_refinement_flags_adp
_atom_site_refinement_flags_occupancy
Ru1 Ru 0.24379(2) 0.29860(2) 0.70442(2) 0.01034(3) Uani 1 1 d . . .
Cl2 Cl 0.38912(4) 0.18975(3) 0.70561(2) 0.01595(8) Uani 1 1 d . . .
P1 P 0.11667(4) 0.16857(4) 0.70292(2) 0.01277(9) Uani 1 1 d . . .
Cl1 Cl 0.10561(4) 0.40799(3) 0.72429(2) 0.01669(9) Uani 1 1 d . . .
N2 N 0.38616(14) 0.42669(12) 0.77194(7) 0.0152(3) Uani 1 1 d . . .
C1 C 0.24948(16) 0.30585(14) 0.63609(7) 0.0143(3) Uani 1 1 d . . .
H1A H 0.3165 0.2856 0.6249 0.017 Uiso 1 1 calc R U .
C8 C 0.34596(15) 0.40986(13) 0.72512(7) 0.0128(3) Uani 1 1 d . . .
N1 N 0.37587(14) 0.48284(12) 0.69643(7) 0.0154(3) Uani 1 1 d . . .
C11 C 0.35506(16) 0.49706(14) 0.64392(8) 0.0141(3) Uani 1 1 d . . .
N3 N 0.14152(15) 0.07009(13) 0.67009(7) 0.0174(3) Uani 1 1 d . . .
C21 C 0.48872(17) 0.31123(14) 0.82111(8) 0.0164(3) Uani 1 1 d . . .
C16 C 0.41971(16) 0.45282(14) 0.60976(8) 0.0156(3) Uani 1 1 d . . .
C39 C -0.04924(18) 0.19357(16) 0.62956(8) 0.0187(4) Uani 1 1 d . . .
H39A H -0.0597 0.1251 0.6235 0.022 Uiso 1 1 calc R U .
H39B H 0.0102 0.2153 0.6095 0.022 Uiso 1 1 calc R U .
C34 C -0.02120(16) 0.21048(15) 0.68508(8) 0.0167(3) Uani 1 1 d . . .
H34A H -0.0190 0.2807 0.6892 0.020 Uiso 1 1 calc R U .
C20 C 0.39437(16) 0.36432(14) 0.81412(7) 0.0143(3) Uani 1 1 d . . .
C12 C 0.27626(17) 0.56215(14) 0.62830(8) 0.0159(3) Uani 1 1 d . . .
C15 C 0.39968(18) 0.47164(16) 0.55888(8) 0.0189(4) Uani 1 1 d . . .
H15A H 0.4412 0.4405 0.5351 0.023 Uiso 1 1 calc R U .
C13 C 0.26073(17) 0.57955(15) 0.57711(8) 0.0184(4) Uani 1 1 d . . .
H13A H 0.2075 0.6235 0.5660 0.022 Uiso 1 1 calc R U .
C45 C 0.11226(19) 0.20592(16) 0.80459(8) 0.0199(4) Uani 1 1 d . . .
H45A H 0.1805 0.2406 0.8027 0.024 Uiso 1 1 calc R U .
H45B H 0.0534 0.2502 0.7954 0.024 Uiso 1 1 calc R U .
C29 C 0.20029(18) 0.07166(15) 0.62410(8) 0.0185(4) Uani 1 1 d . . .
H29A H 0.2485 0.1271 0.6246 0.022 Uiso 1 1 calc R U .
H29B H 0.1494 0.0778 0.5948 0.022 Uiso 1 1 calc R U .
C40 C 0.11020(17) 0.12312(14) 0.76751(8) 0.0158(3) Uani 1 1 d . . .
H40A H 0.0408 0.0891 0.7701 0.019 Uiso 1 1 calc R U .
C2 C 0.17643(17) 0.33510(14) 0.59442(8) 0.0157(3) Uani 1 1 d . . .
C10 C 0.4378(2) 0.52036(15) 0.77738(8) 0.0204(4) Uani 1 1 d . . .
H10A H 0.5074 0.5160 0.7964 0.025 Uiso 1 1 calc R U .
H10B H 0.3916 0.5659 0.7942 0.025 Uiso 1 1 calc R U .
C7 C 0.1998(2) 0.30222(18) 0.54685(8) 0.0231(4) Uani 1 1 d . . .
H7A H 0.2623 0.2657 0.5430 0.028 Uiso 1 1 calc R U .
C28 C 0.22283(19) 0.43151(16) 0.84664(9) 0.0209(4) Uani 1 1 d . . .
H28A H 0.2219 0.4655 0.8147 0.031 Uiso 1 1 calc R U .
H28B H 0.2260 0.4771 0.8743 0.031 Uiso 1 1 calc R U .
H28C H 0.1579 0.3934 0.8482 0.031 Uiso 1 1 calc R U .
C33 C 0.06994(19) -0.01212(16) 0.67194(10) 0.0219(4) Uani 1 1 d . . .
H33A H 0.0153 -0.0081 0.6440 0.026 Uiso 1 1 calc R U .
H33B H 0.0327 -0.0110 0.7037 0.026 Uiso 1 1 calc R U .
C24 C 0.33654(19) 0.31251(16) 0.89358(8) 0.0205(4) Uani 1 1 d . . .
H24A H 0.2850 0.3130 0.9184 0.025 Uiso 1 1 calc R U .
C3 C 0.08553(18) 0.39139(16) 0.59893(9) 0.0197(4) Uani 1 1 d . . .
H3A H 0.0688 0.4155 0.6307 0.024 Uiso 1 1 calc R U .
C25 C 0.31905(17) 0.36797(15) 0.85089(8) 0.0159(3) Uani 1 1 d . . .
C14 C 0.32086(18) 0.53444(16) 0.54202(8) 0.0191(4) Uani 1 1 d . . .
C36 C -0.2157(2) 0.22908(19) 0.70042(10) 0.0250(5) Uani 1 1 d . . .
H36A H -0.2749 0.2044 0.7197 0.030 Uiso 1 1 calc R U .
H36B H -0.2072 0.2971 0.7084 0.030 Uiso 1 1 calc R U .
C17 C 0.20932(19) 0.61222(16) 0.66521(9) 0.0212(4) Uani 1 1 d . . .
H17A H 0.2308 0.5917 0.6992 0.032 Uiso 1 1 calc R U .
H17B H 0.1339 0.5969 0.6581 0.032 Uiso 1 1 calc R U .
H17C H 0.2197 0.6806 0.6624 0.032 Uiso 1 1 calc R U .
C22 C 0.50217(19) 0.25693(16) 0.86430(9) 0.0208(4) Uani 1 1 d . . .
H22A H 0.5643 0.2190 0.8689 0.025 Uiso 1 1 calc R U .
C9 C 0.4518(2) 0.54773(16) 0.72324(9) 0.0217(4) Uani 1 1 d . . .
H9A H 0.4325 0.6147 0.7170 0.026 Uiso 1 1 calc R U .
H9B H 0.5259 0.5368 0.7135 0.026 Uiso 1 1 calc R U .
C41 C 0.2003(2) 0.05402(17) 0.78216(9) 0.0223(4) Uani 1 1 d . . .
H41A H 0.2700 0.0864 0.7807 0.027 Uiso 1 1 calc R U .
H41B H 0.1992 0.0005 0.7583 0.027 Uiso 1 1 calc R U .
C35 C -0.11233(18) 0.17671(17) 0.71664(9) 0.0207(4) Uani 1 1 d . . .
H35A H -0.0943 0.1891 0.7525 0.025 Uiso 1 1 calc R U .
H35B H -0.1226 0.1078 0.7122 0.025 Uiso 1 1 calc R U .
C23 C 0.4269(2) 0.25665(17) 0.90099(9) 0.0225(4) Uani 1 1 d . . .
C32 C 0.1308(2) -0.10480(16) 0.66817(10) 0.0240(4) Uani 1 1 d . . .
H32A H 0.0798 -0.1583 0.6671 0.029 Uiso 1 1 calc R U .
H32B H 0.1795 -0.1127 0.6981 0.029 Uiso 1 1 calc R U .
C42 C 0.1863(2) 0.01692(18) 0.83533(9) 0.0250(5) Uani 1 1 d . . .
H42A H 0.1184 -0.0185 0.8362 0.030 Uiso 1 1 calc R U .
H42B H 0.2453 -0.0271 0.8447 0.030 Uiso 1 1 calc R U .
C30 C 0.2652(2) -0.01810(17) 0.61929(10) 0.0254(5) Uani 1 1 d . . .
H30A H 0.3209 -0.0208 0.6468 0.030 Uiso 1 1 calc R U .
H30B H 0.3012 -0.0171 0.5872 0.030 Uiso 1 1 calc R U .
C4 C 0.0199(2) 0.41203(19) 0.55706(10) 0.0272(5) Uani 1 1 d . . .
H4A H -0.0411 0.4508 0.5604 0.033 Uiso 1 1 calc R U .
C38 C -0.1518(2) 0.24744(18) 0.61343(9) 0.0241(4) Uani 1 1 d . . .
H38A H -0.1393 0.3162 0.6172 0.029 Uiso 1 1 calc R U .
H38B H -0.1703 0.2345 0.5777 0.029 Uiso 1 1 calc R U .
C26 C 0.57356(18) 0.31515(17) 0.78373(9) 0.0203(4) Uani 1 1 d . . .
H26A H 0.5503 0.3566 0.7560 0.030 Uiso 1 1 calc R U .
H26B H 0.5863 0.2515 0.7709 0.030 Uiso 1 1 calc R U .
H26C H 0.6396 0.3399 0.7998 0.030 Uiso 1 1 calc R U .
C6 C 0.1329(2) 0.3221(2) 0.50507(9) 0.0301(5) Uani 1 1 d . . .
H6A H 0.1492 0.2984 0.4731 0.036 Uiso 1 1 calc R U .
C44 C 0.1003(2) 0.1707(2) 0.85815(9) 0.0269(5) Uani 1 1 d . . .
H44A H 0.1063 0.2249 0.8815 0.032 Uiso 1 1 calc R U .
H44B H 0.0287 0.1423 0.8609 0.032 Uiso 1 1 calc R U .
C37 C -0.2441(2) 0.21804(18) 0.64481(10) 0.0256(5) Uani 1 1 d . . .
H37A H -0.3073 0.2574 0.6356 0.031 Uiso 1 1 calc R U .
H37B H -0.2628 0.1513 0.6376 0.031 Uiso 1 1 calc R U .
C43 C 0.1857(2) 0.09735(19) 0.87296(10) 0.0290(5) Uani 1 1 d . . .
H43A H 0.2566 0.1281 0.8750 0.035 Uiso 1 1 calc R U .
H43B H 0.1719 0.0717 0.9065 0.035 Uiso 1 1 calc R U .
C31 C 0.1950(2) -0.10584(17) 0.62126(10) 0.0265(5) Uani 1 1 d . . .
H31A H 0.1457 -0.1079 0.5912 0.032 Uiso 1 1 calc R U .
H31B H 0.2402 -0.1632 0.6212 0.032 Uiso 1 1 calc R U .
C18 C 0.3008(2) 0.5543(2) 0.48687(9) 0.0300(5) Uani 1 1 d . . .
H18A H 0.3499 0.5167 0.4676 0.045 Uiso 1 1 calc R U .
H18B H 0.3122 0.6216 0.4804 0.045 Uiso 1 1 calc R U .
H18C H 0.2271 0.5374 0.4768 0.045 Uiso 1 1 calc R U .
C27 C 0.4437(3) 0.1972(2) 0.94750(11) 0.0393(7) Uani 1 1 d . . .
H27A H 0.5113 0.1629 0.9462 0.059 Uiso 1 1 calc R U .
H27B H 0.3849 0.1520 0.9495 0.059 Uiso 1 1 calc R U .
H27C H 0.4458 0.2382 0.9771 0.059 Uiso 1 1 calc R U .
C5 C 0.0424(2) 0.3766(2) 0.51033(10) 0.0303(6) Uani 1 1 d . . .
H5A H -0.0041 0.3897 0.4821 0.036 Uiso 1 1 calc R U .
C19 C 0.50866(19) 0.38746(17) 0.62689(10) 0.0231(4) Uani 1 1 d . . .
H19A H 0.5110 0.3826 0.6635 0.035 Uiso 1 1 calc R U .
H19B H 0.5767 0.4125 0.6162 0.035 Uiso 1 1 calc R U .
H19C H 0.4962 0.3248 0.6122 0.035 Uiso 1 1 calc R U .
C46 C 0.1154(7) -0.0330(3) 0.48640(16) 0.164(4) Uani 1 1 d D . .
H46A H 0.1842 -0.0545 0.4784 0.197 Uiso 1 1 calc R U .
C47 C 0.0815(4) 0.0610(3) 0.49018(16) 0.0796(18) Uani 1 1 d D . .
H47A H 0.1328 0.1083 0.4838 0.095 Uiso 1 1 calc R U .
C48 C -0.0196(4) 0.0929(3) 0.50237(16) 0.0839(19) Uani 1 1 d D . .
H48A H -0.0291 0.1595 0.5037 0.101 Uiso 1 1 calc R U .
O1 O 0.5000 0.0000 0.5000 0.231(7) Uani 1 2 d DS U P
C50 C 0.5211(7) 0.0225(4) 0.55630(8) 0.285(11) Uani 1 1 d D U .
H50A H 0.4770 -0.0217 0.5752 0.342 Uiso 1 1 calc R U .
H50B H 0.5966 0.0064 0.5649 0.342 Uiso 1 1 calc R U .
C49 C 0.5017(7) 0.1228(5) 0.5772(2) 0.282(11) Uani 1 1 d D U .
H49A H 0.5189 0.1234 0.6134 0.423 Uiso 1 1 calc R U .
H49B H 0.4267 0.1402 0.5708 0.423 Uiso 1 1 calc R U .
H49C H 0.5473 0.1683 0.5608 0.423 Uiso 1 1 calc R U .

loop_
_atom_site_aniso_label
_atom_site_aniso_U_11
_atom_site_aniso_U_22
_atom_site_aniso_U_33
_atom_site_aniso_U_23
_atom_site_aniso_U_13
_atom_site_aniso_U_12
Ru1 0.01036(6) 0.00924(5) 0.01133(6) 0.00084(5) -0.00041(4) -0.00049(5)
Cl2 0.01379(19) 0.01217(18) 0.0216(2) 0.00077(15) -0.00184(15) 0.00226(15)
P1 0.0128(2) 0.01210(19) 0.0135(2) -0.00016(16) 0.00149(16) -0.00226(16)
Cl1 0.0148(2) 0.01477(19) 0.0205(2) -0.00079(16) 0.00157(16) 0.00254(15)
N2 0.0180(8) 0.0126(7) 0.0147(7) 0.0009(6) -0.0032(6) -0.0036(6)
C1 0.0139(8) 0.0131(7) 0.0157(8) 0.0011(6) 0.0004(6) -0.0030(6)
C8 0.0111(7) 0.0110(7) 0.0162(8) 0.0002(6) 0.0007(6) 0.0001(6)
N1 0.0171(8) 0.0141(7) 0.0146(7) 0.0011(6) -0.0026(6) -0.0050(6)
C11 0.0144(8) 0.0125(7) 0.0153(8) 0.0017(6) -0.0005(6) -0.0029(6)
N3 0.0186(8) 0.0146(7) 0.0194(8) -0.0021(6) 0.0039(6) -0.0054(6)
C21 0.0147(8) 0.0170(8) 0.0172(9) -0.0003(7) -0.0015(6) -0.0009(7)
C16 0.0132(8) 0.0142(8) 0.0195(9) 0.0010(7) 0.0013(7) -0.0025(6)
C39 0.0193(9) 0.0187(9) 0.0181(9) 0.0008(7) 0.0014(7) 0.0010(7)
C34 0.0136(8) 0.0181(9) 0.0184(9) -0.0013(7) 0.0013(6) -0.0030(7)
C20 0.0167(8) 0.0125(7) 0.0134(8) 0.0006(6) -0.0027(6) -0.0006(6)
C12 0.0148(8) 0.0129(7) 0.0197(9) 0.0008(7) -0.0005(7) -0.0024(6)
C15 0.0181(9) 0.0209(9) 0.0181(9) -0.0007(7) 0.0036(7) -0.0053(7)
C13 0.0168(9) 0.0173(8) 0.0206(9) 0.0043(7) -0.0025(7) -0.0016(7)
C45 0.0238(10) 0.0203(9) 0.0153(8) 0.0003(7) -0.0015(7) 0.0022(8)
C29 0.0218(10) 0.0171(8) 0.0169(9) -0.0003(7) 0.0030(7) -0.0027(7)
C40 0.0170(9) 0.0149(8) 0.0155(8) 0.0025(6) 0.0016(7) -0.0016(7)
C2 0.0171(9) 0.0145(8) 0.0153(8) 0.0030(6) -0.0014(7) -0.0036(7)
C10 0.0266(11) 0.0151(8) 0.0189(9) 0.0004(7) -0.0056(8) -0.0069(8)
C7 0.0294(11) 0.0238(10) 0.0159(9) 0.0022(8) -0.0013(8) -0.0024(9)
C28 0.0210(10) 0.0196(9) 0.0219(10) -0.0013(8) -0.0016(8) 0.0060(8)
C33 0.0192(10) 0.0162(9) 0.0308(12) -0.0031(8) 0.0058(8) -0.0055(7)
C24 0.0215(10) 0.0227(10) 0.0175(9) 0.0036(7) 0.0020(7) 0.0044(8)
C3 0.0194(9) 0.0188(9) 0.0204(10) 0.0044(7) -0.0027(7) -0.0004(7)
C25 0.0158(8) 0.0154(8) 0.0163(9) -0.0007(7) -0.0013(7) 0.0016(7)
C14 0.0207(10) 0.0199(9) 0.0166(9) 0.0024(7) -0.0008(7) -0.0054(7)
C36 0.0190(10) 0.0258(10) 0.0304(12) -0.0013(9) 0.0048(8) 0.0025(8)
C17 0.0220(10) 0.0168(9) 0.0251(11) -0.0008(8) 0.0046(8) 0.0010(8)
C22 0.0190(10) 0.0213(10) 0.0218(10) 0.0028(8) -0.0027(8) 0.0063(8)
C9 0.0267(11) 0.0178(9) 0.0199(10) 0.0027(7) -0.0055(8) -0.0112(8)
C41 0.0228(10) 0.0206(9) 0.0235(10) 0.0055(8) 0.0020(8) 0.0039(8)
C35 0.0152(9) 0.0260(10) 0.0212(10) 0.0017(8) 0.0024(7) -0.0036(8)
C23 0.0242(11) 0.0234(10) 0.0196(10) 0.0056(8) -0.0005(8) 0.0047(8)
C32 0.0251(11) 0.0157(9) 0.0315(12) 0.0025(8) 0.0039(9) -0.0018(8)
C42 0.0257(11) 0.0225(10) 0.0265(11) 0.0088(9) -0.0018(9) -0.0012(9)
C30 0.0243(11) 0.0216(10) 0.0310(12) -0.0008(9) 0.0090(9) 0.0009(8)
C4 0.0244(11) 0.0256(11) 0.0308(12) 0.0101(9) -0.0081(9) -0.0009(9)
C38 0.0229(11) 0.0248(11) 0.0244(11) 0.0034(8) -0.0016(8) 0.0063(9)
C26 0.0152(9) 0.0240(10) 0.0217(10) -0.0024(8) 0.0006(7) -0.0010(7)
C6 0.0428(15) 0.0315(12) 0.0152(10) 0.0028(9) -0.0059(10) -0.0041(11)
C44 0.0336(13) 0.0325(12) 0.0146(10) 0.0020(9) 0.0002(9) 0.0013(10)
C37 0.0186(10) 0.0242(11) 0.0337(13) 0.0020(9) -0.0018(9) 0.0046(8)
C43 0.0355(14) 0.0297(12) 0.0208(11) 0.0073(9) -0.0076(9) -0.0009(10)
C31 0.0314(13) 0.0175(9) 0.0311(12) -0.0030(9) 0.0049(10) 0.0037(9)
C18 0.0331(13) 0.0396(14) 0.0170(10) 0.0053(10) -0.0027(9) -0.0052(11)
C27 0.0417(16) 0.0478(17) 0.0286(13) 0.0199(13) 0.0029(11) 0.0154(14)
C5 0.0366(14) 0.0309(12) 0.0219(11) 0.0096(9) -0.0138(10) -0.0065(11)
C19 0.0172(9) 0.0224(10) 0.0299(12) 0.0047(9) 0.0032(8) 0.0024(8)
C46 0.379(12) 0.071(3) 0.033(2) 0.021(2) -0.081(4) -0.113(6)
C47 0.095(4) 0.102(4) 0.039(2) 0.011(2) -0.016(2) -0.054(3)
C48 0.146(6) 0.063(3) 0.039(2) 0.009(2) -0.025(3) -0.045(3)
O1 0.060(4) 0.454(17) 0.172(7) 0.218(10) -0.075(4) -0.115(7)
C50 0.067(5) 0.41(2) 0.38(2) 0.265(19) 0.077(9) 0.128(10)
C49 0.122(9) 0.58(3) 0.133(8) 0.163(14) -0.068(7) -0.160(14)

loop_
_atom_type_symbol
_atom_type_description
_atom_type_scat_dispersion_real
_atom_type_scat_dispersion_imag
_atom_type_scat_source
C C 0.0033 0.0016 'International Tables Vol C Tables 4.2.6.8 and 6.1.1.4'
H H 0.0000 0.0000 'International Tables Vol C Tables 4.2.6.8 and 6.1.1.4'
N N 0.0061 0.0033 'International Tables Vol C Tables 4.2.6.8 and 6.1.1.4'
O O 0.0106 0.0060 'International Tables Vol C Tables 4.2.6.8 and 6.1.1.4'
Cl Cl 0.1484 0.1585 'International Tables Vol C Tables 4.2.6.8 and 6.1.1.4'
Ru Ru -1.2594 0.8363 'International Tables Vol C Tables 4.2.6.8 and 6.1.1.4'
P P 0.1023 0.0942 'International Tables Vol C Tables 4.2.6.8 and 6.1.1.4'

loop_
_geom_angle_atom_site_label_1
_geom_angle_atom_site_label_2
_geom_angle_atom_site_label_3
_geom_angle
_geom_angle_site_symmetry_1
_geom_angle_site_symmetry_3
C1 Ru1 C8 99.70(8) . .
C1 Ru1 Cl2 88.97(7) . .
C8 Ru1 Cl2 91.39(5) . .
C1 Ru1 Cl1 104.37(7) . .
C8 Ru1 Cl1 84.03(5) . .
Cl2 Ru1 Cl1 166.427(19) . .
C1 Ru1 P1 94.79(6) . .
C8 Ru1 P1 165.40(6) . .
Cl2 Ru1 P1 90.691(19) . .
Cl1 Ru1 P1 90.638(18) . .
N3 P1 C40 102.56(9) . .
N3 P1 C34 108.80(10) . .
C40 P1 C34 105.45(10) . .
N3 P1 Ru1 119.73(7) . .
C40 P1 Ru1 107.84(7) . .
C34 P1 Ru1 111.22(7) . .
C8 N2 C20 129.22(17) . .
C8 N2 C10 113.06(17) . .
C20 N2 C10 117.41(17) . .
C2 C1 Ru1 135.95(16) . .
C2 C1 H1A 112.0 . .
Ru1 C1 H1A 112.0 . .
N2 C8 N1 106.94(17) . .
N2 C8 Ru1 125.19(14) . .
N1 C8 Ru1 127.58(15) . .
C8 N1 C11 128.56(17) . .
C8 N1 C9 112.85(17) . .
C11 N1 C9 118.03(16) . .
C16 C11 C12 121.54(19) . .
C16 C11 N1 119.66(18) . .
C12 C11 N1 118.53(18) . .
C29 N3 C33 111.92(17) . .
C29 N3 P1 122.62(14) . .
C33 N3 P1 120.48(15) . .
C22 C21 C20 118.19(19) . .
C22 C21 C26 120.9(2) . .
C20 C21 C26 120.84(19) . .
C15 C16 C11 117.95(19) . .
C15 C16 C19 120.6(2) . .
C11 C16 C19 121.4(2) . .
C34 C39 C38 110.14(18) . .
C34 C39 H39A 109.6 . .
C38 C39 H39A 109.6 . .
C34 C39 H39B 109.6 . .
C38 C39 H39B 109.6 . .
H39A C39 H39B 108.1 . .
C39 C34 C35 110.16(18) . .
C39 C34 P1 111.38(14) . .
C35 C34 P1 117.86(16) . .
C39 C34 H34A 105.5 . .
C35 C34 H34A 105.5 . .
P1 C34 H34A 105.5 . .
C25 C20 C21 121.30(18) . .
C25 C20 N2 120.45(18) . .
C21 C20 N2 117.47(18) . .
C13 C12 C11 118.11(19) . .
C13 C12 C17 120.4(2) . .
C11 C12 C17 121.52(19) . .
C14 C15 C16 122.0(2) . .
C14 C15 H15A 119.0 . .
C16 C15 H15A 119.0 . .
C14 C13 C12 121.9(2) . .
C14 C13 H13A 119.1 . .
C12 C13 H13A 119.1 . .
C44 C45 C40 110.95(19) . .
C44 C45 H45A 109.4 . .
C40 C45 H45A 109.4 . .
C44 C45 H45B 109.4 . .
C40 C45 H45B 109.4 . .
H45A C45 H45B 108.0 . .
N3 C29 C30 110.66(18) . .
N3 C29 H29A 109.5 . .
C30 C29 H29A 109.5 . .
N3 C29 H29B 109.5 . .
C30 C29 H29B 109.5 . .
H29A C29 H29B 108.1 . .
C41 C40 C45 109.48(18) . .
C41 C40 P1 113.28(15) . .
C45 C40 P1 109.78(14) . .
C41 C40 H40A 108.0 . .
C45 C40 H40A 108.0 . .
P1 C40 H40A 108.0 . .
C7 C2 C3 118.3(2) . .
C7 C2 C1 116.5(2) . .
C3 C2 C1 125.13(19) . .
N2 C10 C9 101.85(17) . .
N2 C10 H10A 111.4 . .
C9 C10 H10A 111.4 . .
N2 C10 H10B 111.4 . .
C9 C10 H10B 111.4 . .
H10A C10 H10B 109.3 . .
C6 C7 C2 121.2(2) . .
C6 C7 H7A 119.4 . .
C2 C7 H7A 119.4 . .
C25 C28 H28A 109.5 . .
C25 C28 H28B 109.5 . .
H28A C28 H28B 109.5 . .
C25 C28 H28C 109.5 . .
H28A C28 H28C 109.5 . .
H28B C28 H28C 109.5 . .
N3 C33 C32 111.69(19) . .
N3 C33 H33A 109.3 . .
C32 C33 H33A 109.3 . .
N3 C33 H33B 109.3 . .
C32 C33 H33B 109.3 . .
H33A C33 H33B 107.9 . .
C23 C24 C25 122.1(2) . .
C23 C24 H24A 118.9 . .
C25 C24 H24A 118.9 . .
C4 C3 C2 120.2(2) . .
C4 C3 H3A 119.9 . .
C2 C3 H3A 119.9 . .
C24 C25 C20 118.10(19) . .
C24 C25 C28 119.43(19) . .
C20 C25 C28 122.43(19) . .
C15 C14 C13 118.5(2) . .
C15 C14 C18 121.2(2) . .
C13 C14 C18 120.3(2) . .
C37 C36 C35 112.4(2) . .
C37 C36 H36A 109.1 . .
C35 C36 H36A 109.1 . .
C37 C36 H36B 109.1 . .
C35 C36 H36B 109.1 . .
H36A C36 H36B 107.9 . .
C12 C17 H17A 109.5 . .
C12 C17 H17B 109.5 . .
H17A C17 H17B 109.5 . .
C12 C17 H17C 109.5 . .
H17A C17 H17C 109.5 . .
H17B C17 H17C 109.5 . .
C21 C22 C23 121.8(2) . .
C21 C22 H22A 119.1 . .
C23 C22 H22A 119.1 . .
N1 C9 C10 101.64(17) . .
N1 C9 H9A 111.4 . .
C10 C9 H9A 111.4 . .
N1 C9 H9B 111.4 . .
C10 C9 H9B 111.4 . .
H9A C9 H9B 109.3 . .
C40 C41 C42 109.81(19) . .
C40 C41 H41A 109.7 . .
C42 C41 H41A 109.7 . .
C40 C41 H41B 109.7 . .
C42 C41 H41B 109.7 . .
H41A C41 H41B 108.2 . .
C34 C35 C36 109.66(19) . .
C34 C35 H35A 109.7 . .
C36 C35 H35A 109.7 . .
C34 C35 H35B 109.7 . .
C36 C35 H35B 109.7 . .
H35A C35 H35B 108.2 . .
C24 C23 C22 118.3(2) . .
C24 C23 C27 121.0(2) . .
C22 C23 C27 120.7(2) . .
C33 C32 C31 110.5(2) . .
C33 C32 H32A 109.6 . .
C31 C32 H32A 109.6 . .
C33 C32 H32B 109.6 . .
C31 C32 H32B 109.6 . .
H32A C32 H32B 108.1 . .
C43 C42 C41 111.3(2) . .
C43 C42 H42A 109.4 . .
C41 C42 H42A 109.4 . .
C43 C42 H42B 109.4 . .
C41 C42 H42B 109.4 . .
H42A C42 H42B 108.0 . .
C29 C30 C31 111.4(2) . .
C29 C30 H30A 109.3 . .
C31 C30 H30A 109.3 . .
C29 C30 H30B 109.3 . .
C31 C30 H30B 109.3 . .
H30A C30 H30B 108.0 . .
C3 C4 C5 120.8(3) . .
C3 C4 H4A 119.6 . .
C5 C4 H4A 119.6 . .
C37 C38 C39 111.03(19) . .
C37 C38 H38A 109.4 . .
C39 C38 H38A 109.4 . .
C37 C38 H38B 109.4 . .
C39 C38 H38B 109.4 . .
H38A C38 H38B 108.0 . .
C21 C26 H26A 109.5 . .
C21 C26 H26B 109.5 . .
H26A C26 H26B 109.5 . .
C21 C26 H26C 109.5 . .
H26A C26 H26C 109.5 . .
H26B C26 H26C 109.5 . .
C5 C6 C7 119.7(2) . .
C5 C6 H6A 120.2 . .
C7 C6 H6A 120.2 . .
C43 C44 C45 111.3(2) . .
C43 C44 H44A 109.4 . .
C45 C44 H44A 109.4 . .
C43 C44 H44B 109.4 . .
C45 C44 H44B 109.4 . .
H44A C44 H44B 108.0 . .
C36 C37 C38 111.3(2) . .
C36 C37 H37A 109.4 . .
C38 C37 H37A 109.4 . .
C36 C37 H37B 109.4 . .
C38 C37 H37B 109.4 . .
H37A C37 H37B 108.0 . .
C42 C43 C44 111.3(2) . .
C42 C43 H43A 109.4 . .
C44 C43 H43A 109.4 . .
C42 C43 H43B 109.4 . .
C44 C43 H43B 109.4 . .
H43A C43 H43B 108.0 . .
C32 C31 C30 110.5(2) . .
C32 C31 H31A 109.5 . .
C30 C31 H31A 109.5 . .
C32 C31 H31B 109.5 . .
C30 C31 H31B 109.5 . .
H31A C31 H31B 108.1 . .
C14 C18 H18A 109.5 . .
C14 C18 H18B 109.5 . .
H18A C18 H18B 109.5 . .
C14 C18 H18C 109.5 . .
H18A C18 H18C 109.5 . .
H18B C18 H18C 109.5 . .
C23 C27 H27A 109.5 . .
C23 C27 H27B 109.5 . .
H27A C27 H27B 109.5 . .
C23 C27 H27C 109.5 . .
H27A C27 H27C 109.5 . .
H27B C27 H27C 109.5 . .
C6 C5 C4 119.8(2) . .
C6 C5 H5A 120.1 . .
C4 C5 H5A 120.1 . .
C16 C19 H19A 109.5 . .
C16 C19 H19B 109.5 . .
H19A C19 H19B 109.5 . .
C16 C19 H19C 109.5 . .
H19A C19 H19C 109.5 . .
H19B C19 H19C 109.5 . .
C47 C46 C48 105.7(6) . 3_556
C47 C46 H46A 127.1 . .
C48 C46 H46A 127.1 3_556 .
C48 C47 C46 127.2(6) . .
C48 C47 H47A 116.4 . .
C46 C47 H47A 116.4 . .
C47 C48 C46 127.1(4) . 3_556
C47 C48 H48A 116.5 . .
C46 C48 H48A 116.5 3_556 .
C50 O1 C50 180.0 . 3_656
C49 C50 O1 121.16(12) . .
C49 C50 H50A 107.0 . .
O1 C50 H50A 107.0 . .
C49 C50 H50B 107.0 . .
O1 C50 H50B 107.0 . .
H50A C50 H50B 106.8 . .
C50 C49 H49A 109.5 . .
C50 C49 H49B 109.5 . .
H49A C49 H49B 109.5 . .
C50 C49 H49C 109.5 . .
H49A C49 H49C 109.5 . .
H49B C49 H49C 109.5 . .

loop_
_geom_bond_atom_site_label_1
_geom_bond_atom_site_label_2
_geom_bond_distance
_geom_bond_site_symmetry_2
Ru1 C1 1.836(2) .
Ru1 C8 2.0877(19) .
Ru1 Cl2 2.3860(5) .
Ru1 Cl1 2.4032(5) .
Ru1 P1 2.4340(5) .
P1 N3 1.6845(19) .
P1 C40 1.849(2) .
P1 C34 1.868(2) .
N2 C8 1.348(3) .
N2 C20 1.432(3) .
N2 C10 1.479(3) .
C1 C2 1.468(3) .
C1 H1A 0.9500 .
C8 N1 1.351(3) .
N1 C11 1.430(3) .
N1 C9 1.483(3) .
C11 C16 1.399(3) .
C11 C12 1.400(3) .
N3 C29 1.466(3) .
N3 C33 1.472(3) .
C21 C22 1.391(3) .
C21 C20 1.407(3) .
C21 C26 1.497(3) .
C16 C15 1.398(3) .
C16 C19 1.503(3) .
C39 C34 1.528(3) .
C39 C38 1.539(3) .
C39 H39A 0.9900 .
C39 H39B 0.9900 .
C34 C35 1.531(3) .
C34 H34A 1.0000 .
C20 C25 1.398(3) .
C12 C13 1.396(3) .
C12 C17 1.505(3) .
C15 C14 1.388(3) .
C15 H15A 0.9500 .
C13 C14 1.389(3) .
C13 H13A 0.9500 .
C45 C44 1.531(3) .
C45 C40 1.535(3) .
C45 H45A 0.9900 .
C45 H45B 0.9900 .
C29 C30 1.518(3) .
C29 H29A 0.9900 .
C29 H29B 0.9900 .
C40 C41 1.531(3) .
C40 H40A 1.0000 .
C2 C7 1.400(3) .
C2 C3 1.401(3) .
C10 C9 1.518(3) .
C10 H10A 0.9900 .
C10 H10B 0.9900 .
C7 C6 1.393(3) .
C7 H7A 0.9500 .
C28 C25 1.505(3) .
C28 H28A 0.9800 .
C28 H28B 0.9800 .
C28 H28C 0.9800 .
C33 C32 1.523(3) .
C33 H33A 0.9900 .
C33 H33B 0.9900 .
C24 C23 1.388(3) .
C24 C25 1.394(3) .
C24 H24A 0.9500 .
C3 C4 1.388(3) .
C3 H3A 0.9500 .
C14 C18 1.511(3) .
C36 C37 1.521(4) .
C36 C35 1.537(3) .
C36 H36A 0.9900 .
C36 H36B 0.9900 .
C17 H17A 0.9800 .
C17 H17B 0.9800 .
C17 H17C 0.9800 .
C22 C23 1.395(3) .
C22 H22A 0.9500 .
C9 H9A 0.9900 .
C9 H9B 0.9900 .
C41 C42 1.535(3) .
C41 H41A 0.9900 .
C41 H41B 0.9900 .
C35 H35A 0.9900 .
C35 H35B 0.9900 .
C23 C27 1.508(3) .
C32 C31 1.525(4) .
C32 H32A 0.9900 .
C32 H32B 0.9900 .
C42 C43 1.520(4) .
C42 H42A 0.9900 .
C42 H42B 0.9900 .
C30 C31 1.525(4) .
C30 H30A 0.9900 .
C30 H30B 0.9900 .
C4 C5 1.389(4) .
C4 H4A 0.9500 .
C38 C37 1.523(4) .
C38 H38A 0.9900 .
C38 H38B 0.9900 .
C26 H26A 0.9800 .
C26 H26B 0.9800 .
C26 H26C 0.9800 .
C6 C5 1.385(4) .
C6 H6A 0.9500 .
C44 C43 1.531(4) .
C44 H44A 0.9900 .
C44 H44B 0.9900 .
C37 H37A 0.9900 .
C37 H37B 0.9900 .
C43 H43A 0.9900 .
C43 H43B 0.9900 .
C31 H31A 0.9900 .
C31 H31B 0.9900 .
C18 H18A 0.9800 .
C18 H18B 0.9800 .
C18 H18C 0.9800 .
C27 H27A 0.9800 .
C27 H27B 0.9800 .
C27 H27C 0.9800 .
C5 H5A 0.9500 .
C19 H19A 0.9800 .
C19 H19B 0.9800 .
C19 H19C 0.9800 .
C46 C47 1.4007(10) .
C46 C48 1.513(9) 3_556
C46 H46A 0.9500 .
C47 C48 1.4002(10) .
C47 H47A 0.9500 .
C48 C46 1.513(9) 3_556
C48 H48A 0.9500 .
O1 C50 1.5496(10) .
O1 C50 1.5497(10) 3_656
C50 C49 1.5491(10) .
C50 H50A 0.9900 .
C50 H50B 0.9900 .
C49 H49A 0.9800 .
C49 H49B 0.9800 .
C49 H49C 0.9800 .

loop_
_geom_torsion_atom_site_label_1
_geom_torsion_atom_site_label_2
_geom_torsion_atom_site_label_3
_geom_torsion_atom_site_label_4
_geom_torsion
_geom_torsion_site_symmetry_1
_geom_torsion_site_symmetry_4
C8 Ru1 C1 C2 -108.7(2) . .
Cl2 Ru1 C1 C2 160.0(2) . .
Cl1 Ru1 C1 C2 -22.5(2) . .
P1 Ru1 C1 C2 69.4(2) . .
C20 N2 C8 N1 -167.4(2) . .
C10 N2 C8 N1 5.9(2) . .
C20 N2 C8 Ru1 18.4(3) . .
C10 N2 C8 Ru1 -168.27(15) . .
N2 C8 N1 C11 178.6(2) . .
Ru1 C8 N1 C11 -7.5(3) . .
N2 C8 N1 C9 7.5(2) . .
Ru1 C8 N1 C9 -178.57(15) . .
C8 N1 C11 C16 -82.1(3) . .
C9 N1 C11 C16 88.6(2) . .
C8 N1 C11 C12 103.7(2) . .
C9 N1 C11 C12 -85.6(2) . .
C40 P1 N3 C29 -151.09(18) . .
C34 P1 N3 C29 97.56(18) . .
Ru1 P1 N3 C29 -31.8(2) . .
C40 P1 N3 C33 55.9(2) . .
C34 P1 N3 C33 -55.4(2) . .
Ru1 P1 N3 C33 175.16(15) . .
C12 C11 C16 C15 -3.4(3) . .
N1 C11 C16 C15 -177.33(18) . .
C12 C11 C16 C19 176.23(19) . .
N1 C11 C16 C19 2.3(3) . .
C38 C39 C34 C35 59.6(2) . .
C38 C39 C34 P1 -167.70(15) . .
N3 P1 C34 C39 -35.90(17) . .
C40 P1 C34 C39 -145.31(15) . .
Ru1 P1 C34 C39 98.06(14) . .
N3 P1 C34 C35 92.82(18) . .
C40 P1 C34 C35 -16.58(19) . .
Ru1 P1 C34 C35 -133.22(15) . .
C22 C21 C20 C25 4.3(3) . .
C26 C21 C20 C25 -174.1(2) . .
C22 C21 C20 N2 174.21(19) . .
C26 C21 C20 N2 -4.2(3) . .
C8 N2 C20 C25 -99.0(3) . .
C10 N2 C20 C25 87.9(2) . .
C8 N2 C20 C21 91.0(3) . .
C10 N2 C20 C21 -82.1(2) . .
C16 C11 C12 C13 2.4(3) . .
N1 C11 C12 C13 176.40(18) . .
C16 C11 C12 C17 -177.85(19) . .
N1 C11 C12 C17 -3.8(3) . .
C11 C16 C15 C14 2.1(3) . .
C19 C16 C15 C14 -177.5(2) . .
C11 C12 C13 C14 0.0(3) . .
C17 C12 C13 C14 -179.8(2) . .
C33 N3 C29 C30 -58.0(3) . .
P1 N3 C29 C30 146.90(18) . .
C44 C45 C40 C41 -58.4(2) . .
C44 C45 C40 P1 176.63(16) . .
N3 P1 C40 C41 44.99(18) . .
C34 P1 C40 C41 158.82(16) . .
Ru1 P1 C40 C41 -82.26(16) . .
N3 P1 C40 C45 167.71(15) . .
C34 P1 C40 C45 -78.46(16) . .
Ru1 P1 C40 C45 40.46(16) . .
Ru1 C1 C2 C7 -160.45(18) . .
Ru1 C1 C2 C3 18.5(3) . .
C8 N2 C10 C9 -15.8(2) . .
C20 N2 C10 C9 158.30(19) . .
C3 C2 C7 C6 -2.0(3) . .
C1 C2 C7 C6 177.0(2) . .
C29 N3 C33 C32 58.1(3) . .
P1 N3 C33 C32 -146.20(18) . .
C7 C2 C3 C4 1.1(3) . .
C1 C2 C3 C4 -177.7(2) . .
C23 C24 C25 C20 1.8(3) . .
C23 C24 C25 C28 -176.2(2) . .
C21 C20 C25 C24 -4.1(3) . .
N2 C20 C25 C24 -173.69(19) . .
C21 C20 C25 C28 173.9(2) . .
N2 C20 C25 C28 4.2(3) . .
C16 C15 C14 C13 0.1(3) . .
C16 C15 C14 C18 179.7(2) . .
C12 C13 C14 C15 -1.1(3) . .
C12 C13 C14 C18 179.3(2) . .
C20 C21 C22 C23 -2.2(3) . .
C26 C21 C22 C23 176.2(2) . .
C8 N1 C9 C10 -16.8(2) . .
C11 N1 C9 C10 171.09(19) . .
N2 C10 C9 N1 18.0(2) . .
C45 C40 C41 C42 59.4(2) . .
P1 C40 C41 C42 -177.76(16) . .
C39 C34 C35 C36 -58.2(2) . .
P1 C34 C35 C36 172.46(16) . .
C37 C36 C35 C34 55.8(3) . .
C25 C24 C23 C22 0.2(4) . .
C25 C24 C23 C27 -179.9(3) . .
C21 C22 C23 C24 0.0(4) . .
C21 C22 C23 C27 -179.9(3) . .
N3 C33 C32 C31 -55.2(3) . .
C40 C41 C42 C43 -58.4(3) . .
N3 C29 C30 C31 56.1(3) . .
C2 C3 C4 C5 0.7(4) . .
C34 C39 C38 C37 -57.4(3) . .
C2 C7 C6 C5 1.0(4) . .
C40 C45 C44 C43 55.6(3) . .
C35 C36 C37 C38 -54.1(3) . .
C39 C38 C37 C36 54.4(3) . .
C41 C42 C43 C44 55.4(3) . .
C45 C44 C43 C42 -53.8(3) . .
C33 C32 C31 C30 52.9(3) . .
C29 C30 C31 C32 -53.9(3) . .
C7 C6 C5 C4 0.9(4) . .
C3 C4 C5 C6 -1.7(4) . .
C48 C46 C47 C48 0.7(7) 3_556 .
C46 C47 C48 C46 -0.8(8) . 3_556
